data_7219581
loop_
_publ_author_name
'Rojas, Rene S.'
'Trofymchuk, Oleksandra S.'
'Daniliuc, Constantin Gabriel'
'Kehr, Gerald'
'Erker, G.'

_publ_section_title
;
 Synthesis and Structures of N-Arylcyano-\b-diketiminate Zinc Complexes
 and Adducts, their Application in Ring&#x2010;Opening Polymerization of
 L-lactide
;
_journal_name_full 'RSC Adv.'
_journal_paper_doi 10.1039/C4RA16670A
_journal_year 2015
_chemical_formula_sum 'C60 H56 F10 N6 Zn2'
_chemical_formula_weight 1181.85
_chemical_name_systematic
; 
 ? 
;
_space_group_IT_number 14
_symmetry_cell_setting monoclinic
_symmetry_space_group_name_Hall '-P 2ybc'
_symmetry_space_group_name_H-M 'P 1 21/c 1'
_atom_sites_solution_hydrogens geom
_atom_sites_solution_primary direct
_atom_sites_solution_secondary difmap
_audit_creation_method SHELXL-97
_audit_update_record
;
2015-01-27 deposited with the CCDC.
2015-02-16 downloaded from the CCDC.
;
_cell_angle_alpha 90.00
_cell_angle_beta 91.3270(10)
_cell_angle_gamma 90.00
_cell_formula_units_Z 4
_cell_length_a 9.78390(10)
_cell_length_b 28.2012(3)
_cell_length_c 20.4432(3)
_cell_measurement_reflns_used 11252
_cell_measurement_temperature 223(2)
_cell_measurement_theta_max 28.28
_cell_measurement_theta_min 4.08
_cell_volume 5639.13(12)
_computing_cell_refinement 'Collect (Nonius B.V., 1998)'
_computing_data_collection 'Collect (Nonius B.V., 1998)'
_computing_data_reduction 'Denzo-SMN (Otwinowski & Minor, 1997)'
_computing_molecular_graphics 'XP (BrukerAXS, 2000)'
_computing_publication_material 'SHELXL-97 (Sheldrick, 1997)'
_computing_structure_refinement 'SHELXL-97 (Sheldrick, 1997)'
_computing_structure_solution 'SHELXS-97 (Sheldrick, 1990)'
_diffrn_ambient_temperature 223(2)
_diffrn_measured_fraction_theta_full 0.983
_diffrn_measured_fraction_theta_max 0.983
_diffrn_measurement_device_type 'Nonius KappaCCD APEXII'
_diffrn_measurement_method '\w and \f scans'
_diffrn_radiation_monochromator 'Montel mirror'
_diffrn_radiation_source 'rotating anode Nonius FR591'
_diffrn_radiation_type MoK\a
_diffrn_radiation_wavelength 0.71073
_diffrn_reflns_av_R_equivalents 0.054
_diffrn_reflns_av_sigmaI/netI 0.0591
_diffrn_reflns_limit_h_max 12
_diffrn_reflns_limit_h_min -12
_diffrn_reflns_limit_k_max 30
_diffrn_reflns_limit_k_min -35
_diffrn_reflns_limit_l_max 25
_diffrn_reflns_limit_l_min -25
_diffrn_reflns_number 30909
_diffrn_reflns_theta_full 26.37
_diffrn_reflns_theta_max 26.37
_diffrn_reflns_theta_min 4.11
_exptl_absorpt_coefficient_mu 0.928
_exptl_absorpt_correction_T_max 0.9464
_exptl_absorpt_correction_T_min 0.8508
_exptl_absorpt_correction_type multi-scan
_exptl_absorpt_process_details 'Denzo (Otwinowski, Borek, Majewski & Minor, 2003)'
_exptl_crystal_colour 'pale yellow'
_exptl_crystal_density_diffrn 1.392
_exptl_crystal_density_method 'not measured'
_exptl_crystal_description needle
_exptl_crystal_F_000 2432
_exptl_crystal_size_max 0.18
_exptl_crystal_size_mid 0.08
_exptl_crystal_size_min 0.06
_refine_diff_density_max 0.368
_refine_diff_density_min -0.416
_refine_diff_density_rms 0.068
_refine_ls_extinction_method none
_refine_ls_goodness_of_fit_ref 1.057
_refine_ls_hydrogen_treatment constr
_refine_ls_matrix_type full
_refine_ls_number_parameters 715
_refine_ls_number_reflns 11342
_refine_ls_number_restraints 0
_refine_ls_restrained_S_all 1.057
_refine_ls_R_factor_all 0.0868
_refine_ls_R_factor_gt 0.0569
_refine_ls_shift/su_max 0.001
_refine_ls_shift/su_mean 0.000
_refine_ls_structure_factor_coef Fsqd
_refine_ls_weighting_details 'calc w=1/[\s^2^(Fo^2^)+(0.0000P)^2^+12.0075P] where P=(Fo^2^+2Fc^2^)/3'
_refine_ls_weighting_scheme calc
_refine_ls_wR_factor_gt 0.1043
_refine_ls_wR_factor_ref 0.1201
_reflns_number_gt 8289
_reflns_number_total 11342
_reflns_threshold_expression >2sigma(I)
_cod_data_source_file c4ra16670a2.cif
_cod_data_source_block erk7521
_cod_original_sg_symbol_H-M P21/c
_cod_database_code 7219581

loop_
_symmetry_equiv_pos_as_xyz
'x, y, z'
'-x, y+1/2, -z+1/2'
'-x, -y, -z'
'x, -y-1/2, z-1/2'

loop_
_atom_site_label
_atom_site_type_symbol
_atom_site_fract_x
_atom_site_fract_y
_atom_site_fract_z
_atom_site_U_iso_or_equiv
_atom_site_adp_type
_atom_site_occupancy
_atom_site_symmetry_multiplicity
_atom_site_calc_flag
_atom_site_refinement_flags
Zn1 Zn 0.19070(5) 0.437723(15) 0.19634(2) 0.03705(12) Uani 1 1 d .
Zn2 Zn 0.29624(4) 0.221190(15) 0.18582(2) 0.03524(11) Uani 1 1 d .
N1 N 0.3857(3) 0.42145(10) 0.18404(15) 0.0364(7) Uani 1 1 d .
N2 N 0.2011(3) 0.45368(10) 0.29026(14) 0.0341(7) Uani 1 1 d .
N3 N 0.0993(3) 0.23700(10) 0.17878(15) 0.0360(7) Uani 1 1 d .
N4 N 0.3007(3) 0.20060(10) 0.27835(14) 0.0333(7) Uani 1 1 d .
C1 C 0.4784(4) 0.42829(13) 0.23182(19) 0.0389(9) Uani 1 1 d .
C2 C 0.4467(4) 0.44410(13) 0.29445(19) 0.0393(9) Uani 1 1 d .
H2 H 0.5224 0.4472 0.3233 0.047 Uiso 1 1 calc R
C3 C 0.3202(4) 0.45615(12) 0.32160(18) 0.0370(8) Uani 1 1 d .
C4 C 0.6270(4) 0.41898(18) 0.2190(2) 0.0585(12) Uani 1 1 d .
H4A H 0.6393 0.3858 0.2080 0.088 Uiso 1 1 calc R
H4B H 0.6814 0.4265 0.2579 0.088 Uiso 1 1 calc R
H4C H 0.6561 0.4386 0.1830 0.088 Uiso 1 1 calc R
C5 C 0.3299(5) 0.47345(16) 0.3918(2) 0.0527(11) Uani 1 1 d .
H5A H 0.3603 0.5062 0.3925 0.079 Uiso 1 1 calc R
H5B H 0.3948 0.4540 0.4163 0.079 Uiso 1 1 calc R
H5C H 0.2408 0.4712 0.4114 0.079 Uiso 1 1 calc R
C6 C 0.0150(4) 0.22819(13) 0.22752(19) 0.0380(9) Uani 1 1 d .
C7 C 0.0576(4) 0.21060(13) 0.28852(19) 0.0412(9) Uani 1 1 d .
H7 H -0.0125 0.2070 0.3188 0.049 Uiso 1 1 calc R
C8 C 0.1881(4) 0.19745(13) 0.31197(18) 0.0371(8) Uani 1 1 d .
C9 C -0.1361(4) 0.23742(17) 0.2179(2) 0.0553(11) Uani 1 1 d .
H9A H -0.1506 0.2706 0.2073 0.083 Uiso 1 1 calc R
H9B H -0.1831 0.2297 0.2577 0.083 Uiso 1 1 calc R
H9C H -0.1717 0.2179 0.1823 0.083 Uiso 1 1 calc R
C10 C 0.1929(5) 0.17899(18) 0.3820(2) 0.0586(12) Uani 1 1 d .
H10A H 0.2840 0.1673 0.3926 0.088 Uiso 1 1 calc R
H10B H 0.1275 0.1534 0.3863 0.088 Uiso 1 1 calc R
H10C H 0.1702 0.2045 0.4118 0.088 Uiso 1 1 calc R
C11 C 0.0856(4) 0.47866(13) 0.13257(18) 0.0391(9) Uani 1 1 d .
F12 F 0.2746(3) 0.53043(8) 0.12548(14) 0.0628(7) Uani 1 1 d .
C12 C 0.1422(4) 0.51985(14) 0.1085(2) 0.0435(9) Uani 1 1 d .
F13 F 0.1369(3) 0.59207(9) 0.04938(15) 0.0721(8) Uani 1 1 d .
C13 C 0.0746(5) 0.55246(14) 0.0702(2) 0.0477(10) Uani 1 1 d .
F14 F -0.1295(3) 0.57598(9) 0.01614(13) 0.0673(8) Uani 1 1 d .
C14 C -0.0599(5) 0.54451(15) 0.0533(2) 0.0475(10) Uani 1 1 d .
F15 F -0.2537(3) 0.49539(10) 0.05674(15) 0.0724(8) Uani 1 1 d .
C15 C -0.1225(4) 0.50387(15) 0.0744(2) 0.0480(10) Uani 1 1 d .
F16 F -0.1156(2) 0.43262(9) 0.13122(14) 0.0634(7) Uani 1 1 d .
C16 C -0.0481(4) 0.47216(14) 0.1127(2) 0.0443(10) Uani 1 1 d .
C21 C 0.3937(4) 0.18294(13) 0.11861(18) 0.0382(9) Uani 1 1 d .
F22 F 0.5936(3) 0.22949(9) 0.11490(15) 0.0680(8) Uani 1 1 d .
C22 C 0.5239(4) 0.19004(15) 0.0963(2) 0.0466(10) Uani 1 1 d .
F23 F 0.7173(3) 0.16786(11) 0.03559(17) 0.0853(10) Uani 1 1 d .
C23 C 0.5908(5) 0.15905(17) 0.0561(2) 0.0546(11) Uani 1 1 d .
F24 F 0.5892(3) 0.08763(11) -0.00360(15) 0.0823(9) Uani 1 1 d .
C24 C 0.5248(5) 0.11847(16) 0.0356(2) 0.0532(11) Uani 1 1 d .
F25 F 0.3320(3) 0.06908(9) 0.03750(13) 0.0707(8) Uani 1 1 d .
C25 C 0.3953(5) 0.10973(15) 0.0555(2) 0.0485(10) Uani 1 1 d .
F26 F 0.2056(2) 0.13080(8) 0.11487(13) 0.0562(6) Uani 1 1 d .
C26 C 0.3336(4) 0.14189(14) 0.09584(19) 0.0412(9) Uani 1 1 d .
C31 C 0.4273(4) 0.40766(13) 0.12123(19) 0.0388(9) Uani 1 1 d .
C32 C 0.4362(4) 0.36016(14) 0.1028(2) 0.0444(10) Uani 1 1 d .
C33 C 0.4747(5) 0.34710(17) 0.0400(2) 0.0605(13) Uani 1 1 d .
H33 H 0.4798 0.3148 0.0289 0.073 Uiso 1 1 calc R
C34 C 0.5051(5) 0.38086(17) -0.0055(2) 0.0633(13) Uani 1 1 d .
H34 H 0.5314 0.3721 -0.0477 0.076 Uiso 1 1 calc R
C35 C 0.4963(5) 0.42807(17) 0.0120(2) 0.0636(13) Uani 1 1 d .
H35 H 0.5159 0.4517 -0.0189 0.076 Uiso 1 1 calc R
C36 C 0.4591(5) 0.44106(15) 0.0742(2) 0.0534(11) Uani 1 1 d .
H36 H 0.4551 0.4734 0.0849 0.064 Uiso 1 1 calc R
C37 C 0.4030(4) 0.32296(15) 0.1475(2) 0.0464(10) Uani 1 1 d .
N37 N 0.3788(4) 0.29049(12) 0.17860(18) 0.0515(9) Uani 1 1 d .
C41 C 0.0426(4) 0.25340(13) 0.11849(18) 0.0369(8) Uani 1 1 d .
C42 C 0.0264(4) 0.30229(13) 0.10604(19) 0.0417(9) Uani 1 1 d .
C43 C -0.0317(5) 0.31819(16) 0.0471(2) 0.0564(12) Uani 1 1 d .
H43 H -0.0434 0.3509 0.0398 0.068 Uiso 1 1 calc R
C44 C -0.0719(5) 0.28651(17) -0.0001(2) 0.0607(13) Uani 1 1 d .
H44 H -0.1124 0.2972 -0.0396 0.073 Uiso 1 1 calc R
C45 C -0.0524(5) 0.23850(17) 0.0108(2) 0.0583(12) Uani 1 1 d .
H45 H -0.0783 0.2166 -0.0219 0.070 Uiso 1 1 calc R
C46 C 0.0044(4) 0.22252(15) 0.0686(2) 0.0484(10) Uani 1 1 d .
H46 H 0.0178 0.1898 0.0745 0.058 Uiso 1 1 calc R
N47 N 0.1040(4) 0.36837(12) 0.18457(18) 0.0493(9) Uani 1 1 d .
C47 C 0.0702(4) 0.33751(14) 0.1528(2) 0.0426(9) Uani 1 1 d .
C51 C 0.0768(4) 0.46444(13) 0.32333(18) 0.0382(9) Uani 1 1 d .
C52 C 0.0245(4) 0.51083(14) 0.3236(2) 0.0473(10) Uani 1 1 d .
C53 C -0.0992(5) 0.51905(17) 0.3534(3) 0.0631(13) Uani 1 1 d .
H53 H -0.1357 0.5499 0.3534 0.076 Uiso 1 1 calc R
C54 C -0.1699(5) 0.48272(18) 0.3830(3) 0.0703(15) Uani 1 1 d .
H54 H -0.2532 0.4890 0.4033 0.084 Uiso 1 1 calc R
C55 C -0.1182(5) 0.43756(17) 0.3826(2) 0.0605(12) Uani 1 1 d .
H55 H -0.1667 0.4131 0.4029 0.073 Uiso 1 1 calc R
C56 C 0.0045(4) 0.42731(14) 0.3528(2) 0.0459(10) Uani 1 1 d .
C57 C 0.0985(5) 0.55256(14) 0.2937(2) 0.0529(11) Uani 1 1 d .
H57 H 0.1797 0.5401 0.2714 0.063 Uiso 1 1 calc R
C58 C 0.0098(5) 0.57861(16) 0.2429(3) 0.0676(14) Uani 1 1 d .
H58A H -0.0274 0.5560 0.2115 0.101 Uiso 1 1 calc R
H58B H 0.0650 0.6018 0.2203 0.101 Uiso 1 1 calc R
H58C H -0.0644 0.5946 0.2645 0.101 Uiso 1 1 calc R
C59 C 0.1484(6) 0.58774(17) 0.3459(3) 0.0775(16) Uani 1 1 d .
H59A H 0.0705 0.6010 0.3680 0.116 Uiso 1 1 calc R
H59B H 0.1991 0.6130 0.3254 0.116 Uiso 1 1 calc R
H59C H 0.2073 0.5715 0.3775 0.116 Uiso 1 1 calc R
C60 C 0.0594(5) 0.37692(15) 0.3550(3) 0.0596(12) Uani 1 1 d .
H60 H 0.1368 0.3750 0.3248 0.072 Uiso 1 1 calc R
C61 C -0.0467(6) 0.34071(17) 0.3330(3) 0.0771(16) Uani 1 1 d .
H61A H -0.1197 0.3397 0.3643 0.116 Uiso 1 1 calc R
H61B H -0.0043 0.3097 0.3304 0.116 Uiso 1 1 calc R
H61C H -0.0839 0.3496 0.2904 0.116 Uiso 1 1 calc R
C62 C 0.1135(7) 0.3648(2) 0.4236(3) 0.102(2) Uani 1 1 d .
H62A H 0.1922 0.3845 0.4342 0.154 Uiso 1 1 calc R
H62B H 0.1401 0.3317 0.4252 0.154 Uiso 1 1 calc R
H62C H 0.0426 0.3705 0.4551 0.154 Uiso 1 1 calc R
C71 C 0.4320(4) 0.18819(13) 0.30675(17) 0.0351(8) Uani 1 1 d .
C72 C 0.5084(4) 0.22320(14) 0.34010(18) 0.0404(9) Uani 1 1 d .
C73 C 0.6388(4) 0.21165(15) 0.3631(2) 0.0490(10) Uani 1 1 d .
H73 H 0.6905 0.2345 0.3862 0.059 Uiso 1 1 calc R
C74 C 0.6943(4) 0.16710(15) 0.3529(2) 0.0477(10) Uani 1 1 d .
H74 H 0.7835 0.1601 0.3681 0.057 Uiso 1 1 calc R
C75 C 0.6181(4) 0.13329(14) 0.32033(19) 0.0433(9) Uani 1 1 d .
H75 H 0.6560 0.1031 0.3137 0.052 Uiso 1 1 calc R
C76 C 0.4865(4) 0.14259(13) 0.29688(17) 0.0355(8) Uani 1 1 d .
C77 C 0.4540(5) 0.27256(15) 0.3522(2) 0.0614(13) Uani 1 1 d .
H77 H 0.3650 0.2757 0.3286 0.074 Uiso 1 1 calc R
C78 C 0.5486(6) 0.31090(18) 0.3274(4) 0.099(2) Uani 1 1 d .
H78A H 0.6333 0.3106 0.3530 0.149 Uiso 1 1 calc R
H78B H 0.5050 0.3416 0.3315 0.149 Uiso 1 1 calc R
H78C H 0.5680 0.3050 0.2818 0.149 Uiso 1 1 calc R
C79 C 0.4293(7) 0.2793(2) 0.4261(3) 0.106(2) Uani 1 1 d .
H79A H 0.5142 0.2742 0.4506 0.158 Uiso 1 1 calc R
H79B H 0.3613 0.2568 0.4402 0.158 Uiso 1 1 calc R
H79C H 0.3971 0.3113 0.4339 0.158 Uiso 1 1 calc R
C80 C 0.4043(4) 0.10278(13) 0.2649(2) 0.0438(9) Uani 1 1 d .
H80 H 0.3230 0.1168 0.2427 0.053 Uiso 1 1 calc R
C81 C 0.4857(5) 0.07565(15) 0.2141(2) 0.0586(12) Uani 1 1 d .
H81A H 0.5260 0.0979 0.1839 0.088 Uiso 1 1 calc R
H81B H 0.4252 0.0543 0.1901 0.088 Uiso 1 1 calc R
H81C H 0.5576 0.0575 0.2360 0.088 Uiso 1 1 calc R
C82 C 0.3550(5) 0.06778(17) 0.3170(2) 0.0658(13) Uani 1 1 d .
H82A H 0.4334 0.0540 0.3398 0.099 Uiso 1 1 calc R
H82B H 0.3017 0.0428 0.2960 0.099 Uiso 1 1 calc R
H82C H 0.2988 0.0844 0.3480 0.099 Uiso 1 1 calc R

loop_
_atom_site_aniso_label
_atom_site_aniso_U_11
_atom_site_aniso_U_22
_atom_site_aniso_U_33
_atom_site_aniso_U_23
_atom_site_aniso_U_13
_atom_site_aniso_U_12
Zn1 0.0413(3) 0.0327(2) 0.0370(2) -0.00124(18) -0.00131(19) 0.00098(19)
Zn2 0.0395(2) 0.0329(2) 0.0332(2) 0.00465(18) -0.00087(18) 0.00044(19)
N1 0.0388(18) 0.0356(17) 0.0352(17) -0.0006(13) 0.0066(14) 0.0001(14)
N2 0.0357(17) 0.0320(16) 0.0346(16) 0.0012(13) 0.0013(13) 0.0010(13)
N3 0.0362(17) 0.0323(16) 0.0391(17) 0.0028(13) -0.0067(14) 0.0019(13)
N4 0.0345(17) 0.0318(16) 0.0335(16) -0.0009(12) -0.0034(13) 0.0037(13)
C1 0.040(2) 0.0304(19) 0.046(2) 0.0033(16) 0.0034(18) -0.0008(16)
C2 0.035(2) 0.040(2) 0.042(2) 0.0023(17) -0.0041(17) -0.0017(17)
C3 0.048(2) 0.0291(18) 0.0336(19) 0.0003(15) 0.0006(17) -0.0022(16)
C4 0.040(2) 0.071(3) 0.064(3) -0.009(2) 0.008(2) 0.001(2)
C5 0.054(3) 0.063(3) 0.041(2) -0.006(2) -0.002(2) 0.001(2)
C6 0.032(2) 0.033(2) 0.049(2) 0.0021(17) -0.0011(17) -0.0009(16)
C7 0.040(2) 0.042(2) 0.041(2) 0.0073(17) 0.0024(17) 0.0030(17)
C8 0.043(2) 0.034(2) 0.034(2) 0.0010(15) -0.0006(17) 0.0044(17)
C9 0.042(2) 0.066(3) 0.058(3) 0.013(2) -0.002(2) 0.004(2)
C10 0.056(3) 0.081(3) 0.039(2) 0.019(2) 0.006(2) 0.017(2)
C11 0.045(2) 0.037(2) 0.036(2) -0.0012(16) -0.0001(17) -0.0003(17)
F12 0.0533(16) 0.0441(14) 0.090(2) 0.0029(13) -0.0208(14) -0.0113(12)
C12 0.042(2) 0.044(2) 0.044(2) -0.0054(18) -0.0065(18) -0.0036(18)
F13 0.087(2) 0.0419(14) 0.087(2) 0.0181(14) -0.0127(16) -0.0110(14)
C13 0.067(3) 0.033(2) 0.043(2) 0.0016(17) -0.004(2) 0.000(2)
F14 0.0792(19) 0.0607(16) 0.0609(17) 0.0081(13) -0.0183(14) 0.0186(14)
C14 0.059(3) 0.044(2) 0.040(2) -0.0003(18) -0.009(2) 0.011(2)
F15 0.0444(15) 0.0772(19) 0.095(2) 0.0013(16) -0.0164(15) 0.0065(14)
C15 0.042(2) 0.052(3) 0.050(2) -0.006(2) -0.0061(19) 0.007(2)
F16 0.0442(14) 0.0545(15) 0.092(2) 0.0177(14) 0.0084(14) -0.0066(12)
C16 0.048(2) 0.042(2) 0.044(2) -0.0018(18) 0.0091(19) -0.0013(19)
C21 0.042(2) 0.037(2) 0.035(2) 0.0056(16) -0.0008(17) -0.0003(17)
F22 0.0500(16) 0.0603(17) 0.094(2) -0.0129(15) 0.0004(14) -0.0133(13)
C22 0.046(2) 0.045(2) 0.049(2) 0.0002(19) -0.004(2) -0.0050(19)
F23 0.0502(17) 0.097(2) 0.110(3) -0.0058(19) 0.0324(17) -0.0015(16)
C23 0.043(3) 0.065(3) 0.057(3) 0.005(2) 0.013(2) 0.004(2)
F24 0.091(2) 0.085(2) 0.073(2) -0.0227(16) 0.0260(17) 0.0173(17)
C24 0.063(3) 0.058(3) 0.040(2) -0.002(2) 0.009(2) 0.012(2)
F25 0.096(2) 0.0519(16) 0.0647(18) -0.0193(13) 0.0060(16) -0.0135(15)
C25 0.065(3) 0.043(2) 0.038(2) -0.0020(18) -0.001(2) -0.004(2)
F26 0.0514(15) 0.0459(14) 0.0717(17) -0.0023(12) 0.0114(13) -0.0111(12)
C26 0.043(2) 0.043(2) 0.038(2) 0.0029(17) 0.0029(18) -0.0010(18)
C31 0.042(2) 0.032(2) 0.042(2) 0.0026(16) 0.0077(17) -0.0039(17)
C32 0.053(3) 0.039(2) 0.042(2) 0.0014(17) 0.0102(19) -0.0061(19)
C33 0.079(3) 0.047(3) 0.056(3) -0.010(2) 0.017(3) -0.007(2)
C34 0.083(4) 0.065(3) 0.042(3) -0.002(2) 0.018(2) -0.004(3)
C35 0.081(4) 0.060(3) 0.051(3) 0.012(2) 0.021(3) -0.003(3)
C36 0.071(3) 0.039(2) 0.051(3) 0.0038(19) 0.019(2) -0.004(2)
C37 0.049(2) 0.039(2) 0.052(3) -0.0079(19) 0.010(2) -0.0031(19)
N37 0.058(2) 0.0360(19) 0.061(2) 0.0016(17) 0.0081(19) -0.0008(17)
C41 0.035(2) 0.037(2) 0.039(2) 0.0039(16) -0.0051(16) -0.0036(16)
C42 0.046(2) 0.034(2) 0.044(2) 0.0061(17) -0.0084(18) -0.0024(17)
C43 0.063(3) 0.045(2) 0.060(3) 0.016(2) -0.018(2) -0.009(2)
C44 0.071(3) 0.062(3) 0.047(3) 0.015(2) -0.023(2) -0.013(2)
C45 0.069(3) 0.061(3) 0.044(2) -0.005(2) -0.017(2) -0.010(2)
C46 0.059(3) 0.038(2) 0.048(2) -0.0032(18) -0.014(2) -0.002(2)
N47 0.056(2) 0.0337(18) 0.058(2) -0.0008(16) -0.0071(18) -0.0016(16)
C47 0.044(2) 0.034(2) 0.050(2) 0.0069(18) -0.0063(19) 0.0006(18)
C51 0.040(2) 0.038(2) 0.036(2) -0.0062(16) 0.0010(17) 0.0003(17)
C52 0.043(2) 0.041(2) 0.057(3) -0.0062(19) 0.007(2) 0.0010(19)
C53 0.051(3) 0.048(3) 0.092(4) -0.013(3) 0.021(3) 0.007(2)
C54 0.058(3) 0.062(3) 0.093(4) -0.010(3) 0.035(3) 0.002(3)
C55 0.055(3) 0.051(3) 0.076(3) 0.002(2) 0.023(2) -0.005(2)
C56 0.045(2) 0.043(2) 0.050(2) 0.0003(18) 0.0068(19) -0.0033(18)
C57 0.047(3) 0.036(2) 0.076(3) -0.003(2) 0.015(2) 0.0014(19)
C58 0.075(3) 0.046(3) 0.083(4) 0.004(2) 0.014(3) 0.015(2)
C59 0.070(4) 0.048(3) 0.114(5) -0.009(3) -0.007(3) -0.007(3)
C60 0.059(3) 0.043(3) 0.077(3) 0.011(2) 0.016(3) -0.001(2)
C61 0.093(4) 0.045(3) 0.094(4) -0.002(3) 0.018(3) -0.003(3)
C62 0.105(5) 0.076(4) 0.125(6) 0.036(4) -0.036(4) -0.013(4)
C71 0.037(2) 0.038(2) 0.0295(18) 0.0065(15) -0.0006(15) 0.0069(16)
C72 0.043(2) 0.041(2) 0.038(2) -0.0003(17) -0.0023(17) 0.0021(17)
C73 0.048(3) 0.054(3) 0.044(2) 0.0037(19) -0.0120(19) -0.008(2)
C74 0.042(2) 0.055(3) 0.045(2) 0.011(2) -0.0069(19) 0.004(2)
C75 0.044(2) 0.043(2) 0.043(2) 0.0059(18) -0.0013(18) 0.0078(18)
C76 0.041(2) 0.036(2) 0.0300(19) 0.0041(15) 0.0000(16) 0.0023(16)
C77 0.066(3) 0.045(3) 0.072(3) -0.013(2) -0.024(3) 0.006(2)
C78 0.098(5) 0.040(3) 0.157(7) 0.010(3) -0.043(4) -0.013(3)
C79 0.124(6) 0.098(5) 0.093(5) -0.044(4) -0.019(4) 0.036(4)
C80 0.045(2) 0.034(2) 0.052(2) 0.0043(18) -0.0035(19) 0.0057(18)
C81 0.073(3) 0.048(3) 0.054(3) -0.007(2) -0.009(2) 0.012(2)
C82 0.073(3) 0.055(3) 0.070(3) 0.010(2) 0.004(3) -0.015(3)

loop_
_atom_type_symbol
_atom_type_description
_atom_type_scat_dispersion_real
_atom_type_scat_dispersion_imag
_atom_type_scat_source
C C 0.0033 0.0016 'International Tables Vol C Tables 4.2.6.8 and 6.1.1.4'
H H 0.0000 0.0000 'International Tables Vol C Tables 4.2.6.8 and 6.1.1.4'
F F 0.0171 0.0103 'International Tables Vol C Tables 4.2.6.8 and 6.1.1.4'
N N 0.0061 0.0033 'International Tables Vol C Tables 4.2.6.8 and 6.1.1.4'
Zn Zn 0.2839 1.4301 'International Tables Vol C Tables 4.2.6.8 and 6.1.1.4'

loop_
_geom_angle_atom_site_label_1
_geom_angle_atom_site_label_2
_geom_angle_atom_site_label_3
_geom_angle
N2 Zn1 N1 98.52(13)
N2 Zn1 C11 121.00(14)
N1 Zn1 C11 122.05(14)
N2 Zn1 N47 109.20(13)
N1 Zn1 N47 98.86(13)
C11 Zn1 N47 104.87(15)
N4 Zn2 N3 97.79(13)
N4 Zn2 C21 119.80(13)
N3 Zn2 C21 123.29(14)
N4 Zn2 N37 109.69(13)
N3 Zn2 N37 99.15(13)
C21 Zn2 N37 105.07(15)
C1 N1 C31 120.1(3)
C1 N1 Zn1 120.9(3)
C31 N1 Zn1 118.5(2)
C3 N2 C51 120.5(3)
C3 N2 Zn1 120.7(3)
C51 N2 Zn1 118.8(2)
C6 N3 C41 118.4(3)
C6 N3 Zn2 121.5(2)
C41 N3 Zn2 119.8(2)
C8 N4 C71 121.5(3)
C8 N4 Zn2 121.3(2)
C71 N4 Zn2 117.2(2)
N1 C1 C2 123.8(4)
N1 C1 C4 119.4(4)
C2 C1 C4 116.7(4)
C1 C2 C3 130.8(4)
C1 C2 H2 114.6
C3 C2 H2 114.6
N2 C3 C2 124.8(3)
N2 C3 C5 120.8(4)
C2 C3 C5 114.5(3)
C1 C4 H4A 109.5
C1 C4 H4B 109.5
H4A C4 H4B 109.5
C1 C4 H4C 109.5
H4A C4 H4C 109.5
H4B C4 H4C 109.5
C3 C5 H5A 109.5
C3 C5 H5B 109.5
H5A C5 H5B 109.5
C3 C5 H5C 109.5
H5A C5 H5C 109.5
H5B C5 H5C 109.5
N3 C6 C7 123.9(3)
N3 C6 C9 119.4(3)
C7 C6 C9 116.7(4)
C6 C7 C8 130.5(4)
C6 C7 H7 114.8
C8 C7 H7 114.8
N4 C8 C7 124.8(3)
N4 C8 C10 120.4(3)
C7 C8 C10 114.8(3)
C6 C9 H9A 109.5
C6 C9 H9B 109.5
H9A C9 H9B 109.5
C6 C9 H9C 109.5
H9A C9 H9C 109.5
H9B C9 H9C 109.5
C8 C10 H10A 109.5
C8 C10 H10B 109.5
H10A C10 H10B 109.5
C8 C10 H10C 109.5
H10A C10 H10C 109.5
H10B C10 H10C 109.5
C16 C11 C12 113.2(4)
C16 C11 Zn1 125.8(3)
C12 C11 Zn1 120.7(3)
F12 C12 C13 116.2(4)
F12 C12 C11 118.6(4)
C13 C12 C11 125.2(4)
F13 C13 C12 121.5(4)
F13 C13 C14 119.6(4)
C12 C13 C14 118.8(4)
F14 C14 C13 120.3(4)
F14 C14 C15 120.4(4)
C13 C14 C15 119.3(4)
F15 C15 C14 119.5(4)
F15 C15 C16 121.5(4)
C14 C15 C16 119.0(4)
F16 C16 C11 119.7(4)
F16 C16 C15 115.8(4)
C11 C16 C15 124.5(4)
C26 C21 C22 113.7(4)
C26 C21 Zn2 118.6(3)
C22 C21 Zn2 127.4(3)
F22 C22 C23 116.5(4)
F22 C22 C21 119.3(4)
C23 C22 C21 124.2(4)
F23 C23 C24 119.3(4)
F23 C23 C22 121.7(4)
C24 C23 C22 119.0(4)
F24 C24 C25 120.7(4)
F24 C24 C23 119.7(4)
C25 C24 C23 119.6(4)
F25 C25 C24 119.8(4)
F25 C25 C26 121.2(4)
C24 C25 C26 118.9(4)
F26 C26 C21 119.2(4)
F26 C26 C25 116.2(4)
C21 C26 C25 124.6(4)
C36 C31 C32 116.6(4)
C36 C31 N1 121.2(3)
C32 C31 N1 122.1(3)
C33 C32 C31 121.5(4)
C33 C32 C37 117.6(4)
C31 C32 C37 120.9(4)
C34 C33 C32 120.6(4)
C34 C33 H33 119.7
C32 C33 H33 119.7
C33 C34 C35 118.6(4)
C33 C34 H34 120.7
C35 C34 H34 120.7
C36 C35 C34 120.9(4)
C36 C35 H35 119.6
C34 C35 H35 119.6
C35 C36 C31 121.8(4)
C35 C36 H36 119.1
C31 C36 H36 119.1
N37 C37 C32 173.8(4)
C37 N37 Zn2 149.4(4)
C46 C41 C42 117.0(3)
C46 C41 N3 121.9(3)
C42 C41 N3 121.1(3)
C43 C42 C41 120.8(4)
C43 C42 C47 117.5(4)
C41 C42 C47 121.7(3)
C44 C43 C42 120.3(4)
C44 C43 H43 119.8
C42 C43 H43 119.8
C43 C44 C45 119.3(4)
C43 C44 H44 120.3
C45 C44 H44 120.3
C46 C45 C44 120.8(4)
C46 C45 H45 119.6
C44 C45 H45 119.6
C45 C46 C41 121.7(4)
C45 C46 H46 119.2
C41 C46 H46 119.2
C47 N47 Zn1 151.2(4)
N47 C47 C42 173.1(4)
C52 C51 C56 120.3(4)
C52 C51 N2 120.7(3)
C56 C51 N2 118.9(3)
C53 C52 C51 118.7(4)
C53 C52 C57 118.5(4)
C51 C52 C57 122.9(4)
C54 C53 C52 121.2(4)
C54 C53 H53 119.4
C52 C53 H53 119.4
C55 C54 C53 119.9(4)
C55 C54 H54 120.1
C53 C54 H54 120.1
C54 C55 C56 121.2(4)
C54 C55 H55 119.4
C56 C55 H55 119.4
C55 C56 C51 118.8(4)
C55 C56 C60 119.4(4)
C51 C56 C60 121.8(4)
C52 C57 C58 112.2(4)
C52 C57 C59 111.7(4)
C58 C57 C59 109.3(4)
C52 C57 H57 107.8
C58 C57 H57 107.8
C59 C57 H57 107.8
C57 C58 H58A 109.5
C57 C58 H58B 109.5
H58A C58 H58B 109.5
C57 C58 H58C 109.5
H58A C58 H58C 109.5
H58B C58 H58C 109.5
C57 C59 H59A 109.5
C57 C59 H59B 109.5
H59A C59 H59B 109.5
C57 C59 H59C 109.5
H59A C59 H59C 109.5
H59B C59 H59C 109.5
C61 C60 C56 112.4(4)
C61 C60 C62 110.0(4)
C56 C60 C62 110.6(4)
C61 C60 H60 107.9
C56 C60 H60 107.9
C62 C60 H60 107.9
C60 C61 H61A 109.5
C60 C61 H61B 109.5
H61A C61 H61B 109.5
C60 C61 H61C 109.5
H61A C61 H61C 109.5
H61B C61 H61C 109.5
C60 C62 H62A 109.5
C60 C62 H62B 109.5
H62A C62 H62B 109.5
C60 C62 H62C 109.5
H62A C62 H62C 109.5
H62B C62 H62C 109.5
C72 C71 C76 120.8(3)
C72 C71 N4 118.9(3)
C76 C71 N4 120.1(3)
C73 C72 C71 118.3(4)
C73 C72 C77 119.0(4)
C71 C72 C77 122.8(4)
C74 C73 C72 121.4(4)
C74 C73 H73 119.3
C72 C73 H73 119.3
C75 C74 C73 119.5(4)
C75 C74 H74 120.3
C73 C74 H74 120.3
C74 C75 C76 121.7(4)
C74 C75 H75 119.2
C76 C75 H75 119.2
C75 C76 C71 118.3(3)
C75 C76 C80 119.1(3)
C71 C76 C80 122.6(3)
C72 C77 C78 112.4(4)
C72 C77 C79 109.7(4)
C78 C77 C79 110.4(5)
C72 C77 H77 108.1
C78 C77 H77 108.1
C79 C77 H77 108.1
C77 C78 H78A 109.5
C77 C78 H78B 109.5
H78A C78 H78B 109.5
C77 C78 H78C 109.5
H78A C78 H78C 109.5
H78B C78 H78C 109.5
C77 C79 H79A 109.5
C77 C79 H79B 109.5
H79A C79 H79B 109.5
C77 C79 H79C 109.5
H79A C79 H79C 109.5
H79B C79 H79C 109.5
C76 C80 C81 112.5(4)
C76 C80 C82 110.4(3)
C81 C80 C82 109.0(4)
C76 C80 H80 108.3
C81 C80 H80 108.3
C82 C80 H80 108.3
C80 C81 H81A 109.5
C80 C81 H81B 109.5
H81A C81 H81B 109.5
C80 C81 H81C 109.5
H81A C81 H81C 109.5
H81B C81 H81C 109.5
C80 C82 H82A 109.5
C80 C82 H82B 109.5
H82A C82 H82B 109.5
C80 C82 H82C 109.5
H82A C82 H82C 109.5
H82B C82 H82C 109.5

loop_
_geom_bond_atom_site_label_1
_geom_bond_atom_site_label_2
_geom_bond_distance
Zn1 N2 1.972(3)
Zn1 N1 1.984(3)
Zn1 C11 2.007(4)
Zn1 N47 2.143(3)
Zn2 N4 1.978(3)
Zn2 N3 1.980(3)
Zn2 C21 2.006(4)
Zn2 N37 2.121(3)
N1 C1 1.331(5)
N1 C31 1.411(5)
N2 C3 1.319(5)
N2 C51 1.437(5)
N3 C6 1.331(5)
N3 C41 1.417(4)
N4 C8 1.315(5)
N4 C71 1.441(4)
C1 C2 1.397(5)
C1 C4 1.507(5)
C2 C3 1.409(5)
C2 H2 0.9400
C3 C5 1.516(5)
C4 H4A 0.9700
C4 H4B 0.9700
C4 H4C 0.9700
C5 H5A 0.9700
C5 H5B 0.9700
C5 H5C 0.9700
C6 C7 1.397(5)
C6 C9 1.510(5)
C7 C8 1.403(5)
C7 H7 0.9400
C8 C10 1.524(5)
C9 H9A 0.9700
C9 H9B 0.9700
C9 H9C 0.9700
C10 H10A 0.9700
C10 H10B 0.9700
C10 H10C 0.9700
C11 C16 1.373(5)
C11 C12 1.382(5)
F12 C12 1.367(4)
C12 C13 1.368(5)
F13 C13 1.346(5)
C13 C14 1.372(6)
F14 C14 1.343(4)
C14 C15 1.373(6)
F15 C15 1.347(5)
C15 C16 1.385(6)
F16 C16 1.355(4)
C21 C26 1.375(5)
C21 C22 1.377(5)
F22 C22 1.355(5)
C22 C23 1.375(6)
F23 C23 1.339(5)
C23 C24 1.375(6)
F24 C24 1.349(5)
C24 C25 1.362(6)
F25 C25 1.350(5)
C25 C26 1.375(6)
F26 C26 1.357(4)
C31 C36 1.387(5)
C31 C32 1.395(5)
C32 C33 1.395(6)
C32 C37 1.434(6)
C33 C34 1.369(6)
C33 H33 0.9400
C34 C35 1.382(6)
C34 H34 0.9400
C35 C36 1.380(6)
C35 H35 0.9400
C36 H36 0.9400
C37 N37 1.143(5)
C41 C46 1.386(5)
C41 C42 1.410(5)
C42 C43 1.394(5)
C42 C47 1.437(5)
C43 C44 1.366(6)
C43 H43 0.9400
C44 C45 1.385(6)
C44 H44 0.9400
C45 C46 1.370(6)
C45 H45 0.9400
C46 H46 0.9400
N47 C47 1.131(5)
C51 C52 1.405(5)
C51 C56 1.408(5)
C52 C53 1.387(6)
C52 C57 1.518(6)
C53 C54 1.383(6)
C53 H53 0.9400
C54 C55 1.370(6)
C54 H54 0.9400
C55 C56 1.388(6)
C55 H55 0.9400
C56 C60 1.520(6)
C57 C58 1.528(6)
C57 C59 1.529(6)
C57 H57 0.9900
C58 H58A 0.9700
C58 H58B 0.9700
C58 H58C 0.9700
C59 H59A 0.9700
C59 H59B 0.9700
C59 H59C 0.9700
C60 C61 1.517(7)
C60 C62 1.526(7)
C60 H60 0.9900
C61 H61A 0.9700
C61 H61B 0.9700
C61 H61C 0.9700
C62 H62A 0.9700
C62 H62B 0.9700
C62 H62C 0.9700
C71 C72 1.405(5)
C71 C76 1.408(5)
C72 C73 1.389(5)
C72 C77 1.512(6)
C73 C74 1.387(6)
C73 H73 0.9400
C74 C75 1.373(6)
C74 H74 0.9400
C75 C76 1.389(5)
C75 H75 0.9400
C76 C80 1.519(5)
C77 C78 1.518(7)
C77 C79 1.548(7)
C77 H77 0.9900
C78 H78A 0.9700
C78 H78B 0.9700
C78 H78C 0.9700
C79 H79A 0.9700
C79 H79B 0.9700
C79 H79C 0.9700
C80 C81 1.530(6)
C80 C82 1.537(6)
C80 H80 0.9900
C81 H81A 0.9700
C81 H81B 0.9700
C81 H81C 0.9700
C82 H82A 0.9700
C82 H82B 0.9700
C82 H82C 0.9700

loop_
_geom_torsion_atom_site_label_1
_geom_torsion_atom_site_label_2
_geom_torsion_atom_site_label_3
_geom_torsion_atom_site_label_4
_geom_torsion
N2 Zn1 N1 C1 -6.8(3)
C11 Zn1 N1 C1 128.3(3)
N47 Zn1 N1 C1 -117.9(3)
N2 Zn1 N1 C31 -179.5(3)
C11 Zn1 N1 C31 -44.4(3)
N47 Zn1 N1 C31 69.4(3)
N1 Zn1 N2 C3 7.5(3)
C11 Zn1 N2 C3 -128.2(3)
N47 Zn1 N2 C3 110.0(3)
N1 Zn1 N2 C51 -175.0(3)
C11 Zn1 N2 C51 49.3(3)
N47 Zn1 N2 C51 -72.4(3)
N4 Zn2 N3 C6 -5.7(3)
C21 Zn2 N3 C6 128.0(3)
N37 Zn2 N3 C6 -117.2(3)
N4 Zn2 N3 C41 -178.9(3)
C21 Zn2 N3 C41 -45.3(3)
N37 Zn2 N3 C41 69.6(3)
N3 Zn2 N4 C8 5.3(3)
C21 Zn2 N4 C8 -130.4(3)
N37 Zn2 N4 C8 108.0(3)
N3 Zn2 N4 C71 -176.1(2)
C21 Zn2 N4 C71 48.1(3)
N37 Zn2 N4 C71 -73.4(3)
C31 N1 C1 C2 176.9(3)
Zn1 N1 C1 C2 4.3(5)
C31 N1 C1 C4 -2.8(5)
Zn1 N1 C1 C4 -175.4(3)
N1 C1 C2 C3 -0.2(7)
C4 C1 C2 C3 179.5(4)
C51 N2 C3 C2 176.8(3)
Zn1 N2 C3 C2 -5.7(5)
C51 N2 C3 C5 -4.0(5)
Zn1 N2 C3 C5 173.4(3)
C1 C2 C3 N2 1.1(7)
C1 C2 C3 C5 -178.1(4)
C41 N3 C6 C7 178.0(4)
Zn2 N3 C6 C7 4.7(5)
C41 N3 C6 C9 -2.0(5)
Zn2 N3 C6 C9 -175.3(3)
N3 C6 C7 C8 -1.9(7)
C9 C6 C7 C8 178.1(4)
C71 N4 C8 C7 177.4(3)
Zn2 N4 C8 C7 -4.1(5)
C71 N4 C8 C10 -1.8(5)
Zn2 N4 C8 C10 176.7(3)
C6 C7 C8 N4 1.5(7)
C6 C7 C8 C10 -179.2(4)
N2 Zn1 C11 C16 -93.6(4)
N1 Zn1 C11 C16 140.9(3)
N47 Zn1 C11 C16 30.2(4)
N2 Zn1 C11 C12 80.6(3)
N1 Zn1 C11 C12 -44.9(4)
N47 Zn1 C11 C12 -155.6(3)
C16 C11 C12 F12 179.4(3)
Zn1 C11 C12 F12 4.5(5)
C16 C11 C12 C13 1.7(6)
Zn1 C11 C12 C13 -173.2(3)
F12 C12 C13 F13 1.4(6)
C11 C12 C13 F13 179.2(4)
F12 C12 C13 C14 -178.0(4)
C11 C12 C13 C14 -0.2(7)
F13 C13 C14 F14 0.1(6)
C12 C13 C14 F14 179.5(4)
F13 C13 C14 C15 179.6(4)
C12 C13 C14 C15 -1.0(6)
F14 C14 C15 F15 1.0(6)
C13 C14 C15 F15 -178.5(4)
F14 C14 C15 C16 -179.9(4)
C13 C14 C15 C16 0.6(6)
C12 C11 C16 F16 178.3(3)
Zn1 C11 C16 F16 -7.1(6)
C12 C11 C16 C15 -2.1(6)
Zn1 C11 C16 C15 172.5(3)
F15 C15 C16 F16 -0.2(6)
C14 C15 C16 F16 -179.3(4)
F15 C15 C16 C11 -179.8(4)
C14 C15 C16 C11 1.1(7)
N4 Zn2 C21 C26 77.8(3)
N3 Zn2 C21 C26 -46.5(3)
N37 Zn2 C21 C26 -158.4(3)
N4 Zn2 C21 C22 -94.8(4)
N3 Zn2 C21 C22 140.9(3)
N37 Zn2 C21 C22 29.0(4)
C26 C21 C22 F22 179.5(3)
Zn2 C21 C22 F22 -7.6(6)
C26 C21 C22 C23 -1.4(6)
Zn2 C21 C22 C23 171.6(3)
F22 C22 C23 F23 -1.2(6)
C21 C22 C23 F23 179.7(4)
F22 C22 C23 C24 -179.9(4)
C21 C22 C23 C24 0.9(7)
F23 C23 C24 F24 1.4(7)
C22 C23 C24 F24 -179.8(4)
F23 C23 C24 C25 -178.9(4)
C22 C23 C24 C25 -0.1(7)
F24 C24 C25 F25 2.1(6)
C23 C24 C25 F25 -177.5(4)
F24 C24 C25 C26 179.6(4)
C23 C24 C25 C26 -0.1(7)
C22 C21 C26 F26 179.5(3)
Zn2 C21 C26 F26 5.9(5)
C22 C21 C26 C25 1.1(6)
Zn2 C21 C26 C25 -172.5(3)
F25 C25 C26 F26 -1.5(6)
C24 C25 C26 F26 -178.9(4)
F25 C25 C26 C21 176.9(4)
C24 C25 C26 C21 -0.4(6)
C1 N1 C31 C36 -89.3(5)
Zn1 N1 C31 C36 83.5(4)
C1 N1 C31 C32 92.0(5)
Zn1 N1 C31 C32 -95.3(4)
C36 C31 C32 C33 -0.2(7)
N1 C31 C32 C33 178.6(4)
C36 C31 C32 C37 -178.8(4)
N1 C31 C32 C37 0.0(6)
C31 C32 C33 C34 0.0(8)
C37 C32 C33 C34 178.7(5)
C32 C33 C34 C35 -0.2(8)
C33 C34 C35 C36 0.7(8)
C34 C35 C36 C31 -0.9(8)
C32 C31 C36 C35 0.6(7)
N1 C31 C36 C35 -178.2(4)
C33 C32 C37 N37 -1(5)
C31 C32 C37 N37 178(4)
C32 C37 N37 Zn2 -35(5)
N4 Zn2 N37 C37 -175.1(7)
N3 Zn2 N37 C37 -73.3(7)
C21 Zn2 N37 C37 54.9(7)
C6 N3 C41 C46 -91.7(5)
Zn2 N3 C41 C46 81.8(4)
C6 N3 C41 C42 90.2(5)
Zn2 N3 C41 C42 -96.3(4)
C46 C41 C42 C43 3.0(6)
N3 C41 C42 C43 -178.8(4)
C46 C41 C42 C47 -176.3(4)
N3 C41 C42 C47 1.9(6)
C41 C42 C43 C44 -1.1(7)
C47 C42 C43 C44 178.2(4)
C42 C43 C44 C45 -1.0(8)
C43 C44 C45 C46 1.1(8)
C44 C45 C46 C41 0.9(8)
C42 C41 C46 C45 -2.9(7)
N3 C41 C46 C45 178.9(4)
N2 Zn1 N47 C47 -178.1(7)
N1 Zn1 N47 C47 -75.8(7)
C11 Zn1 N47 C47 50.8(7)
Zn1 N47 C47 C42 -21(4)
C43 C42 C47 N47 -17(4)
C41 C42 C47 N47 162(4)
C3 N2 C51 C52 90.5(5)
Zn1 N2 C51 C52 -87.0(4)
C3 N2 C51 C56 -92.5(4)
Zn1 N2 C51 C56 90.0(4)
C56 C51 C52 C53 -0.1(6)
N2 C51 C52 C53 176.8(4)
C56 C51 C52 C57 178.9(4)
N2 C51 C52 C57 -4.1(6)
C51 C52 C53 C54 0.8(8)
C57 C52 C53 C54 -178.3(5)
C52 C53 C54 C55 -0.6(9)
C53 C54 C55 C56 -0.1(9)
C54 C55 C56 C51 0.8(7)
C54 C55 C56 C60 178.6(5)
C52 C51 C56 C55 -0.6(6)
N2 C51 C56 C55 -177.6(4)
C52 C51 C56 C60 -178.4(4)
N2 C51 C56 C60 4.6(6)
C53 C52 C57 C58 -56.4(6)
C51 C52 C57 C58 124.5(4)
C53 C52 C57 C59 66.7(6)
C51 C52 C57 C59 -112.3(5)
C55 C56 C60 C61 50.8(6)
C51 C56 C60 C61 -131.5(4)
C55 C56 C60 C62 -72.6(6)
C51 C56 C60 C62 105.2(5)
C8 N4 C71 C72 -88.7(4)
Zn2 N4 C71 C72 92.7(4)
C8 N4 C71 C76 95.9(4)
Zn2 N4 C71 C76 -82.7(4)
C76 C71 C72 C73 -0.1(6)
N4 C71 C72 C73 -175.5(3)
C76 C71 C72 C77 -179.7(4)
N4 C71 C72 C77 5.0(6)
C71 C72 C73 C74 1.1(6)
C77 C72 C73 C74 -179.3(4)
C72 C73 C74 C75 -1.2(6)
C73 C74 C75 C76 0.4(6)
C74 C75 C76 C71 0.5(6)
C74 C75 C76 C80 -176.3(4)
C72 C71 C76 C75 -0.7(5)
N4 C71 C76 C75 174.6(3)
C72 C71 C76 C80 176.0(3)
N4 C71 C76 C80 -8.7(5)
C73 C72 C77 C78 54.7(6)
C71 C72 C77 C78 -125.7(5)
C73 C72 C77 C79 -68.5(6)
C71 C72 C77 C79 111.1(5)
C75 C76 C80 C81 -48.1(5)
C71 C76 C80 C81 135.2(4)
C75 C76 C80 C82 74.0(5)
C71 C76 C80 C82 -102.7(4)
